data_4135616
loop_
_publ_author_name
'Mi, Yan'
'Ma, Jingyu'
'Liang, Wenting'
'Xiao, Chao'
'Wu, Wanhua'
'Zhou, Dayang'
'Yao, Jiabin'
'Sun, Wenjia'
'Sun, Junliang'
'Gao, Guowei'
'Chen, Xiaochuan'
'Chruma, Jason J.'
'Yang, Cheng'

_publ_section_title
;
 Guest-Binding-Induced Interhetero Hosts Charge Transfer Crystallization:
 Selective Coloration of Commonly Used Organic Solvents.
;
_journal_issue 3
_journal_name_full 'Journal of the American Chemical Society'
_journal_page_first 1553
_journal_page_last 1561
_journal_paper_doi 10.1021/jacs.0c11833
_journal_volume 143
_journal_year 2021
_chemical_formula_moiety '2(C45 H50 O10), 2(C35 H20 O10), 4(C2 H4 O2), 2(C4 H7 O2)'
_chemical_formula_sum 'C176 H172 O48'
_chemical_formula_weight 3055.13
_space_group_crystal_system triclinic
_space_group_IT_number 2
_space_group_name_Hall '-P 1'
_space_group_name_H-M_alt 'P -1'
_atom_sites_solution_hydrogens geom
_audit_creation_date 2019-11-29
_audit_creation_method
;
Olex2 1.3
(compiled 2019.09.11 svn.r3662 for OlexSys, GUI svn.r5938)
;
_cell_angle_alpha 68.21
_cell_angle_beta 89.91
_cell_angle_gamma 73.20
_cell_formula_units_Z 1
_cell_length_a 12.182
_cell_length_b 17.093
_cell_length_c 21.861
_cell_measurement_reflns_used 15326
_cell_measurement_temperature 293(2)
_cell_measurement_theta_max 76.4850
_cell_measurement_theta_min 2.1800
_cell_volume 4017.687
_computing_molecular_graphics 'Olex2 1.3 (Dolomanov et al., 2009)'
_computing_publication_material 'Olex2 1.3 (Dolomanov et al., 2009)'
_computing_structure_refinement 'ShelXL 2018/3 (Sheldrick, 2015)'
_computing_structure_solution 'SHELXT 2018/2 (Sheldrick, 2018)'
_diffrn_ambient_temperature 293(2)
_diffrn_measured_fraction_theta_full 0.998
_diffrn_measured_fraction_theta_max 0.953
_diffrn_measurement_device_type ' '
_diffrn_radiation_type MoK\a
_diffrn_radiation_wavelength 0.71073
_diffrn_reflns_av_R_equivalents 0.0375
_diffrn_reflns_av_unetI/netI 0.0359
_diffrn_reflns_Laue_measured_fraction_full 0.998
_diffrn_reflns_Laue_measured_fraction_max 0.953
_diffrn_reflns_limit_h_max 15
_diffrn_reflns_limit_h_min -15
_diffrn_reflns_limit_k_max 21
_diffrn_reflns_limit_k_min -21
_diffrn_reflns_limit_l_max 27
_diffrn_reflns_limit_l_min -25
_diffrn_reflns_number 58741
_diffrn_reflns_point_group_measured_fraction_full 0.998
_diffrn_reflns_point_group_measured_fraction_max 0.953
_diffrn_reflns_theta_full 25.242
_diffrn_reflns_theta_max 26.726
_diffrn_reflns_theta_min 1.010
_exptl_absorpt_coefficient_mu 0.092
_exptl_crystal_density_diffrn 1.263
_exptl_crystal_description ' '
_exptl_crystal_F_000 1612
_refine_diff_density_max 0.672
_refine_diff_density_min -0.415
_refine_diff_density_rms 0.049
_refine_ls_extinction_method none
_refine_ls_goodness_of_fit_ref 1.056
_refine_ls_hydrogen_treatment constr
_refine_ls_matrix_type full
_refine_ls_number_parameters 1043
_refine_ls_number_reflns 16259
_refine_ls_number_restraints 6
_refine_ls_restrained_S_all 49.204
_refine_ls_R_factor_all 0.0997
_refine_ls_R_factor_gt 0.0731
_refine_ls_shift/su_max 0.002
_refine_ls_shift/su_mean 0.000
_refine_ls_structure_factor_coef Fsqd
_refine_ls_weighting_details 'w=1/[\s^2^(Fo^2^)+(0.1278P)^2^+1.3052P] where P=(Fo^2^+2Fc^2^)/3'
_refine_ls_weighting_scheme calc
_refine_ls_wR_factor_gt 0.2179
_refine_ls_wR_factor_ref 0.2400
_reflns_Friedel_coverage 0.000
_reflns_number_gt 11227
_reflns_number_total 16259
_reflns_threshold_expression 'I > 2\s(I)'
_cod_data_source_file ja0c11833_si_002.cif
_cod_data_source_block 08
_cod_original_cell_volume 4017.6
_cod_database_code 4135616
_shelx_shelxl_version_number 2018/3
_shelx_space_group_comment
;
The symmetry employed for this shelxl refinement is uniquely defined
by the following loop, which should always be used as a source of
symmetry information in preference to the above space-group names.
They are only intended as comments.
;
_olex2_refinement_description
;
1. Fixed Uiso
 At 1.2 times of:
  All C(H) groups, All C(H,H) groups
 At 1.5 times of:
  All C(H,H,H) groups, All O(H) groups
2. Restrained distances
 C88-C89
 1.42 with sigma of 0.005
 O26-O23
 2.04 with sigma of 0.001
 C7-O13 \\sim C71-O5 \\sim C88-O26
 with sigma of 0.001
 C85-O26 \\sim C89-O26
 with sigma of 0.001
3.a Secondary CH2 refined with riding coordinates:
 C10(H10a,H10b), C31(H31a,H31b), C35(H35a,H35b), C36(H36a,H36b), C37(H37a,
 H37b), C44(H44a,H44b), C45(H45a,H45b), C49(H49a,H49b), C70(H70a,H70b),
 C72(H72a,H72b)
3.b Aromatic/amide H refined with riding coordinates:
 C3(H3), C16(H16), C17(H17), C20(H20), C26(H26), C27(H27), C32(H32), C39(H39),
 C40(H40), C41(H41), C42(H42), C43(H43), C51(H51), C52(H52), C54(H54), C58(H58),
  C60(H60), C64(H64), C67(H67), C68(H68), C88(H88)
3.c Idealised Me refined as rotating group:
 C69(H69a,H69b,H69c), C71(H71a,H71b,H71c), C73(H73a,H73b,H73c), C74(H74a,H74b,
 H74c), C75(H75a,H75b,H75c), C76(H76a,H76b,H76c), C77(H77a,H77b,H77c), C79(H79a,
 H79b,H79c), C80(H80a,H80b,H80c), C83(H83a,H83b,H83c), C84(H84a,H84b,H84c),
 C85(H85a,H85b,H85c), C87(H87a,H87b,H87c), C89(H89a,H89b,H89c)
3.d Idealised tetrahedral OH refined as rotating group:
 O22(H22), O24(H24)
;
_olex2_submission_special_instructions 'No special instructions were received'

loop_
_space_group_symop_operation_xyz
'x, y, z'
'-x, -y, -z'

loop_
_atom_site_label
_atom_site_type_symbol
_atom_site_fract_x
_atom_site_fract_y
_atom_site_fract_z
_atom_site_U_iso_or_equiv
_atom_site_adp_type
_atom_site_occupancy
_atom_site_site_symmetry_order
_atom_site_calc_flag
_atom_site_refinement_flags_posn
_atom_site_refinement_flags_adp
_atom_site_refinement_flags_occupancy
_atom_site_disorder_assembly
_atom_site_disorder_group
O1 O 0.77253(16) 0.47379(12) 0.20000(9) 0.0612(5) Uani 1 1 d . . . . .
O2 O -0.01943(18) 0.56627(12) 0.22796(9) 0.0668(5) Uani 1 1 d . . . . .
O3 O 0.26490(16) 0.25413(13) 0.26512(10) 0.0655(5) Uani 1 1 d . . . . .
O4 O 0.64274(17) 0.24617(12) 0.37184(10) 0.0638(5) Uani 1 1 d . . . . .
O5 O 0.17136(19) 0.47173(14) 0.02660(10) 0.0700(5) Uani 1 1 d D . . . .
O6 O 0.25481(17) 0.42086(14) 0.43941(10) 0.0683(5) Uani 1 1 d . . . . .
O7 O 0.78745(17) 0.33809(13) 0.51626(11) 0.0685(5) Uani 1 1 d . . . . .
O8 O 0.98367(19) -0.18935(13) 0.71350(11) 0.0754(6) Uani 1 1 d . . . . .
O9 O 1.17706(18) 0.17257(14) 0.45341(10) 0.0701(5) Uani 1 1 d . . . . .
O10 O 0.65347(19) 0.10418(15) 0.68420(11) 0.0775(6) Uani 1 1 d . . . . .
O11 O 0.55760(19) 0.57814(14) 0.37816(13) 0.0798(6) Uani 1 1 d . . . . .
O12 O 1.14411(19) 0.34881(16) 0.61024(12) 0.0805(6) Uani 1 1 d . . . . .
O13 O 0.50741(18) 0.62579(17) -0.02113(11) 0.0807(6) Uani 1 1 d D . . . .
O14 O 1.4542(2) 0.03696(15) 0.65725(12) 0.0843(7) Uani 1 1 d . . . . .
O15 O 0.8513(2) 0.03853(15) 0.48276(12) 0.0821(6) Uani 1 1 d . . . . .
O16 O 0.08625(18) 0.79066(14) 0.04053(14) 0.0840(7) Uani 1 1 d . . . . .
O17 O 0.4610(2) 0.80735(14) 0.13913(11) 0.0889(7) Uani 1 1 d . . . . .
C1 C 0.1641(2) 0.36061(15) 0.30586(11) 0.0463(5) Uani 1 1 d . . . . .
O18 O 1.2351(3) 0.11660(17) 0.84519(12) 0.1023(9) Uani 1 1 d . . . . .
O19 O 1.3340(2) -0.19187(17) 0.82249(14) 0.0945(7) Uani 1 1 d . . . . .
C2 C 0.3570(2) 0.31666(15) 0.39730(12) 0.0475(5) Uani 1 1 d . . . . .
C3 C 0.1160(2) 0.43089(16) 0.13854(12) 0.0496(5) Uani 1 1 d . . . . .
H3 H 0.143638 0.371037 0.145882 0.060 Uiso 1 1 calc R . . . .
C4 C 0.7482(2) 0.00608(17) 0.63438(12) 0.0499(5) Uani 1 1 d . . . . .
C5 C 0.6649(2) 0.46849(16) 0.34249(11) 0.0472(5) Uani 1 1 d . . . . .
C6 C 1.2630(2) 0.23991(16) 0.57599(12) 0.0479(5) Uani 1 1 d . . . . .
C7 C 0.6728(2) 0.58797(16) 0.23344(11) 0.0471(5) Uani 1 1 d D . . . .
C8 C 0.5637(2) 0.69503(17) 0.10422(12) 0.0517(6) Uani 1 1 d . . . . .
C9 C 0.06838(19) 0.45537(15) 0.18882(11) 0.0455(5) Uani 1 1 d . . . . .
C10 C 0.0617(2) 0.38670(15) 0.25515(11) 0.0470(5) Uani 1 1 d . . . . .
H10A H 0.057376 0.334264 0.248987 0.056 Uiso 1 1 calc R . . . .
H10B H -0.008621 0.409810 0.272199 0.056 Uiso 1 1 calc R . . . .
C11 C 1.0614(2) 0.28618(17) 0.48361(12) 0.0503(5) Uani 1 1 d . . . . .
C12 C 0.2657(2) 0.29447(16) 0.30921(12) 0.0486(5) Uani 1 1 d . . . . .
C13 C 0.6959(2) 0.55761(16) 0.18289(12) 0.0487(5) Uani 1 1 d . . . . .
C14 C 0.2542(2) 0.38161(16) 0.39470(12) 0.0491(5) Uani 1 1 d . . . . .
C15 C 0.1238(2) 0.49350(17) 0.07723(12) 0.0504(6) Uani 1 1 d . . . . .
C16 C 0.1602(2) 0.40246(15) 0.34953(12) 0.0497(5) Uani 1 1 d . . . . .
H16 H 0.092501 0.445834 0.348571 0.060 Uiso 1 1 calc R . . . .
C17 C 0.3594(2) 0.27353(16) 0.35424(12) 0.0516(6) Uani 1 1 d . . . . .
H17 H 0.426269 0.229097 0.355837 0.062 Uiso 1 1 calc R . . . .
C18 C 1.1698(2) 0.21595(17) 0.48739(12) 0.0512(6) Uani 1 1 d . . . . .
C19 C 0.8899(2) 0.24285(17) 0.46583(11) 0.0486(5) Uani 1 1 d . . . . .
C20 C 0.6417(2) 0.61059(17) 0.11895(12) 0.0512(6) Uani 1 1 d . . . . .
H20 H 0.657558 0.589488 0.085295 0.061 Uiso 1 1 calc R . . . .
C21 C 0.6235(2) 0.32971(16) 0.37242(12) 0.0484(5) Uani 1 1 d . . . . .
C22 C 0.1986(2) 0.68296(17) 0.00414(11) 0.0542(6) Uani 1 1 d . . . . .
C23 C 0.74820(19) 0.13361(17) 0.53269(11) 0.0479(5) Uani 1 1 d . . . . .
C24 C 0.0823(2) 0.58350(17) 0.06493(12) 0.0507(6) Uani 1 1 d . . . . .
C25 C 0.5366(2) 0.35515(16) 0.40950(12) 0.0490(5) Uani 1 1 d . . . . .
C26 C 0.6867(2) 0.38529(17) 0.34057(11) 0.0500(5) Uani 1 1 d . . . . .
H26 H 0.745422 0.366347 0.317218 0.060 Uiso 1 1 calc R . . . .
C27 C 1.2681(2) 0.19819(17) 0.53508(12) 0.0509(6) Uani 1 1 d . . . . .
H27 H 1.337049 0.155660 0.536557 0.061 Uiso 1 1 calc R . . . .
C28 C 0.8019(2) 0.26987(17) 0.50738(12) 0.0519(6) Uani 1 1 d . . . . .
C29 C 0.0264(2) 0.54562(16) 0.17632(12) 0.0503(6) Uani 1 1 d . . . . .
C30 C 0.3977(2) 0.72893(17) 0.02059(11) 0.0542(6) Uani 1 1 d . . . . .
C31 C 0.7311(2) 0.53047(17) 0.30440(11) 0.0493(5) Uani 1 1 d . . . . .
H31A H 0.809085 0.495849 0.303041 0.059 Uiso 1 1 calc R . . . .
H31B H 0.736145 0.568442 0.327343 0.059 Uiso 1 1 calc R . . . .
O20 O 0.9337(3) -0.0443(2) 0.88946(15) 0.1086(9) Uani 1 1 d . . . . .
C32 C 0.7339(2) 0.20989(17) 0.53914(12) 0.0529(6) Uani 1 1 d . . . . .
H32 H 0.678256 0.226493 0.564953 0.064 Uiso 1 1 calc R . . . .
C33 C 0.5784(2) 0.49428(17) 0.37891(13) 0.0545(6) Uani 1 1 d . . . . .
C34 C 1.3544(2) 0.15024(17) 0.69215(12) 0.0512(6) Uani 1 1 d . . . . .
C35 C 1.3607(2) 0.22057(18) 0.62712(13) 0.0551(6) Uani 1 1 d . . . . .
H35A H 1.433831 0.201069 0.611169 0.066 Uiso 1 1 calc R . . . .
H35B H 1.356986 0.274389 0.633595 0.066 Uiso 1 1 calc R . . . .
C36 C 0.4631(2) 0.29736(17) 0.44254(12) 0.0531(6) Uani 1 1 d . . . . .
H36A H 0.508615 0.235592 0.455747 0.064 Uiso 1 1 calc R . . . .
H36B H 0.439810 0.306981 0.482279 0.064 Uiso 1 1 calc R . . . .
C37 C 0.9608(2) 0.3034(2) 0.43503(12) 0.0594(7) Uani 1 1 d . . . . .
H37A H 0.912517 0.364549 0.421072 0.071 Uiso 1 1 calc R . . . .
H37B H 0.989434 0.294042 0.396048 0.071 Uiso 1 1 calc R . . . .
C38 C 1.1539(2) 0.30894(18) 0.57314(13) 0.0550(6) Uani 1 1 d . . . . .
C39 C 0.8301(2) -0.06960(18) 0.64419(13) 0.0577(6) Uani 1 1 d . . . . .
H39 H 0.844602 -0.086993 0.608620 0.069 Uiso 1 1 calc R . . . .
C40 C 0.0324(2) 0.60782(16) 0.11503(12) 0.0546(6) Uani 1 1 d . . . . .
H40 H 0.002051 0.667715 0.107157 0.065 Uiso 1 1 calc R . . . .
C41 C 0.5951(2) 0.67115(17) 0.21943(12) 0.0556(6) Uani 1 1 d . . . . .
H41 H 0.579368 0.692018 0.253210 0.067 Uiso 1 1 calc R . . . .
C42 C 1.0568(2) 0.32820(19) 0.52445(13) 0.0577(6) Uani 1 1 d . . . . .
H42 H 0.988569 0.371985 0.522087 0.069 Uiso 1 1 calc R . . . .
C43 C 0.9033(2) 0.16686(18) 0.45880(12) 0.0551(6) Uani 1 1 d . . . . .
H43 H 0.958210 0.150531 0.432507 0.066 Uiso 1 1 calc R . . . .
C44 C 0.5042(2) 0.75100(18) 0.03383(12) 0.0577(6) Uani 1 1 d . . . . .
H44A H 0.482852 0.813202 0.026825 0.069 Uiso 1 1 calc R . . . .
H44B H 0.557844 0.741257 0.002585 0.069 Uiso 1 1 calc R . . . .
C45 C 0.6838(2) 0.06927(19) 0.56706(13) 0.0570(6) Uani 1 1 d . . . . .
H45A H 0.676323 0.036214 0.540419 0.068 Uiso 1 1 calc R . . . .
H45B H 0.606888 0.101487 0.572170 0.068 Uiso 1 1 calc R . . . .
C46 C 0.8358(2) 0.10759(17) 0.49050(12) 0.0531(6) Uani 1 1 d . . . . .
C47 C 0.5401(2) 0.72420(17) 0.15527(13) 0.0579(6) Uani 1 1 d . . . . .
C48 C 1.4095(2) 0.05610(19) 0.70158(15) 0.0613(7) Uani 1 1 d . . . . .
C49 C 0.0941(2) 0.65321(18) -0.00027(12) 0.0572(6) Uani 1 1 d . . . . .
H49A H 0.100287 0.629226 -0.034436 0.069 Uiso 1 1 calc R . . . .
H49B H 0.025034 0.704178 -0.013201 0.069 Uiso 1 1 calc R . . . .
C50 C 0.1933(2) 0.74891(17) 0.02755(13) 0.0574(6) Uani 1 1 d . . . . .
C51 C 0.2917(2) 0.77090(17) 0.03613(13) 0.0581(6) Uani 1 1 d . . . . .
H51 H 0.286723 0.814592 0.052615 0.070 Uiso 1 1 calc R . . . .
C52 C 0.3033(2) 0.64301(19) -0.01352(12) 0.0571(6) Uani 1 1 d . . . . .
H52 H 0.308006 0.599999 -0.030674 0.069 Uiso 1 1 calc R . . . .
C53 C 0.7211(2) 0.03241(19) 0.69157(13) 0.0576(6) Uani 1 1 d . . . . .
C54 C 0.5162(2) 0.43786(18) 0.41225(13) 0.0568(6) Uani 1 1 d . . . . .
H54 H 0.459557 0.456043 0.436990 0.068 Uiso 1 1 calc R . . . .
C55 C 0.8987(2) -0.12696(17) 0.70870(14) 0.0588(6) Uani 1 1 d . . . . .
C56 C 0.8631(3) -0.10612(18) 0.76714(13) 0.0602(7) Uani 1 1 d . . . . .
C57 C 0.4012(2) 0.66641(19) -0.00590(12) 0.0563(6) Uani 1 1 d . . . . .
C58 C 1.2992(3) 0.16759(19) 0.74063(13) 0.0617(7) Uani 1 1 d . . . . .
H58 H 1.264769 0.226474 0.734700 0.074 Uiso 1 1 calc R . . . .
C59 C 1.3503(3) 0.00386(19) 0.81376(13) 0.0629(7) Uani 1 1 d . . . . .
C60 C 0.7796(3) -0.0314(2) 0.75784(14) 0.0662(7) Uani 1 1 d . . . . .
H60 H 0.756986 -0.018742 0.794672 0.079 Uiso 1 1 calc R . . . .
C61 C 1.2327(3) -0.0926(2) 0.86909(13) 0.0677(8) Uani 1 1 d . . . . .
C62 C 1.0365(3) -0.14723(19) 0.84621(13) 0.0682(8) Uani 1 1 d . . . . .
C63 C 1.2427(3) -0.1589(2) 0.83966(15) 0.0718(8) Uani 1 1 d . . . . .
C64 C 1.4061(3) -0.0127(2) 0.76556(16) 0.0711(8) Uani 1 1 d . . . . .
H64 H 1.445411 -0.071332 0.772806 0.085 Uiso 1 1 calc R . . . .
C65 C 1.2902(3) 0.0976(2) 0.80315(14) 0.0655(7) Uani 1 1 d . . . . .
C66 C 1.0263(3) -0.0800(2) 0.87482(14) 0.0757(9) Uani 1 1 d . . . . .
C67 C 1.1298(4) -0.0570(2) 0.88513(15) 0.0802(9) Uani 1 1 d . . . . .
H67 H 1.123480 -0.015326 0.903871 0.096 Uiso 1 1 calc R . . . .
C68 C 1.1393(3) -0.1835(2) 0.83091(15) 0.0729(8) Uani 1 1 d . . . . .
H68 H 1.146261 -0.226849 0.813764 0.087 Uiso 1 1 calc R . . . .
C69 C 0.7973(3) 0.4392(2) 0.15097(17) 0.0791(9) Uani 1 1 d . . . . .
H69A H 0.826104 0.478185 0.115416 0.119 Uiso 1 1 calc GR . . . .
H69B H 0.728197 0.433792 0.134220 0.119 Uiso 1 1 calc GR . . . .
H69C H 0.854490 0.381874 0.169608 0.119 Uiso 1 1 calc GR . . . .
C70 C 1.3387(3) -0.0675(2) 0.87721(14) 0.0767(9) Uani 1 1 d . . . . .
H70A H 1.406502 -0.119244 0.888834 0.092 Uiso 1 1 calc R . . . .
H70B H 1.333471 -0.046320 0.912920 0.092 Uiso 1 1 calc R . . . .
C71 C 0.1942(3) 0.3800(2) 0.03374(18) 0.0829(10) Uani 1 1 d D . . . .
H71A H 0.214581 0.374706 -0.007311 0.124 Uiso 1 1 calc GR . . . .
H71B H 0.126221 0.362534 0.044972 0.124 Uiso 1 1 calc GR . . . .
H71C H 0.256667 0.342268 0.068256 0.124 Uiso 1 1 calc GR . . . .
C72 C 0.9296(3) -0.1692(2) 0.83409(14) 0.0740(8) Uani 1 1 d . . . . .
H72A H 0.880671 -0.165698 0.868636 0.089 Uiso 1 1 calc R . . . .
H72B H 0.951305 -0.229382 0.836078 0.089 Uiso 1 1 calc R . . . .
C73 C -0.0667(4) 0.6562(2) 0.21742(19) 0.0871(11) Uani 1 1 d . . . . .
H73A H -0.128038 0.684373 0.181460 0.131 Uiso 1 1 calc GR . . . .
H73B H -0.007751 0.684618 0.206627 0.131 Uiso 1 1 calc GR . . . .
H73C H -0.096429 0.661186 0.256960 0.131 Uiso 1 1 calc GR . . . .
C74 C 0.5082(3) 0.5980(2) -0.07461(17) 0.0823(9) Uani 1 1 d . . . . .
H74A H 0.460304 0.645911 -0.112634 0.123 Uiso 1 1 calc GR . . . .
H74B H 0.479076 0.548441 -0.062341 0.123 Uiso 1 1 calc GR . . . .
H74C H 0.585805 0.580936 -0.085151 0.123 Uiso 1 1 calc GR . . . .
C75 C 0.6937(3) 0.2306(2) 0.31795(18) 0.0860(10) Uani 1 1 d . . . . .
H75A H 0.656651 0.279425 0.277360 0.129 Uiso 1 1 calc GR . . . .
H75B H 0.684730 0.177066 0.316903 0.129 Uiso 1 1 calc GR . . . .
H75C H 0.774336 0.224551 0.322817 0.129 Uiso 1 1 calc GR . . . .
C76 C 0.1680(3) 0.5020(2) 0.4285(2) 0.0904(11) Uani 1 1 d . . . . .
H76A H 0.165736 0.543352 0.384089 0.136 Uiso 1 1 calc GR . . . .
H76B H 0.184864 0.525745 0.459539 0.136 Uiso 1 1 calc GR . . . .
H76C H 0.094409 0.491919 0.434370 0.136 Uiso 1 1 calc GR . . . .
C77 C 0.3707(3) 0.2015(3) 0.2561(2) 0.0963(12) Uani 1 1 d . . . . .
H77A H 0.359000 0.183547 0.220486 0.144 Uiso 1 1 calc GR . . . .
H77B H 0.401410 0.149920 0.296136 0.144 Uiso 1 1 calc GR . . . .
H77C H 0.424136 0.234997 0.245342 0.144 Uiso 1 1 calc GR . . . .
C78 C 1.3071(4) 0.1097(4) 1.0398(2) 0.1075(13) Uani 1 1 d . . . . .
C79 C 0.0785(4) 0.8516(3) 0.0711(2) 0.1046(13) Uani 1 1 d . . . . .
H79A H 0.100229 0.901123 0.041998 0.157 Uiso 1 1 calc GR . . . .
H79B H 0.129364 0.822992 0.111904 0.157 Uiso 1 1 calc GR . . . .
H79C H 0.000537 0.871986 0.080176 0.157 Uiso 1 1 calc GR . . . .
C80 C 0.4062(4) 0.8279(3) 0.1899(2) 0.1093(15) Uani 1 1 d . . . . .
H80A H 0.337807 0.877826 0.171055 0.164 Uiso 1 1 calc GR . . . .
H80B H 0.457608 0.842081 0.214324 0.164 Uiso 1 1 calc GR . . . .
H80C H 0.385577 0.777844 0.219139 0.164 Uiso 1 1 calc GR . . . .
C81 C 0.9408(5) -0.0737(4) 0.3255(3) 0.1317(19) Uani 1 1 d . . . . .
C82 C 0.3146(5) 0.5854(4) 0.2124(3) 0.1224(16) Uani 1 1 d . . . . .
O21 O 1.3355(4) 0.1193(4) 1.0874(2) 0.200(2) Uani 1 1 d . . . . .
C83 C 0.4535(4) 0.6173(3) 0.3986(3) 0.1110(15) Uani 1 1 d . . . . .
H83A H 0.390212 0.609639 0.377907 0.166 Uiso 1 1 calc GR . . . .
H83B H 0.442478 0.679459 0.386010 0.166 Uiso 1 1 calc GR . . . .
H83C H 0.456957 0.589623 0.445979 0.166 Uiso 1 1 calc GR . . . .
C84 C 1.2240(4) 0.1805(3) 0.9867(3) 0.1216(15) Uani 1 1 d . . . . .
H84A H 1.155134 0.164647 0.984323 0.182 Uiso 1 1 calc GR . . . .
H84B H 1.256134 0.189961 0.945362 0.182 Uiso 1 1 calc GR . . . .
H84C H 1.205513 0.233884 0.995019 0.182 Uiso 1 1 calc GR . . . .
C85 C 0.9012(6) -0.0266(4) 0.3632(3) 0.156(2) Uani 1 1 d D . . . .
H85A H 0.858654 0.033249 0.335019 0.234 Uiso 1 1 calc GR . . . .
H85B H 0.965181 -0.026697 0.388793 0.234 Uiso 1 1 calc GR . . . .
H85C H 0.851510 -0.052959 0.392509 0.234 Uiso 1 1 calc GR . . . .
O22 O 0.2571(12) 0.6623(5) 0.1903(4) 0.328(6) Uani 1 1 d . . . . .
H22 H 0.253384 0.682154 0.149729 0.492 Uiso 1 1 calc GR . . . .
C87 C 0.3696(9) 0.5262(7) 0.1785(5) 0.246(5) Uani 1 1 d . . . . .
H87A H 0.311001 0.515529 0.156297 0.369 Uiso 1 1 calc GR . . . .
H87B H 0.418317 0.470950 0.210633 0.369 Uiso 1 1 calc GR . . . .
H87C H 0.415247 0.553657 0.146666 0.369 Uiso 1 1 calc GR . . . .
O23 O 0.8780(7) -0.0570(8) 0.2767(5) 0.423(8) Uani 1 1 d D . . . .
O24 O 1.3453(14) 0.0264(5) 1.0310(5) 0.400(7) Uani 1 1 d . . . . .
H24 H 1.377690 -0.013641 1.066354 0.600 Uiso 1 1 calc GR . . . .
O25 O 0.3132(12) 0.5568(7) 0.2754(4) 0.397(7) Uani 1 1 d . . . . .
C88 C 1.0216(10) -0.1848(10) 0.3007(8) 0.351(9) Uani 1 1 d D . . . .
H88 H 0.957437 -0.194652 0.285693 0.422 Uiso 1 1 calc R . . . .
O26 O 1.0261(6) -0.1321(5) 0.3397(4) 0.324(6) Uani 1 1 d D . . . .
C89 C 1.1349(9) -0.2161(8) 0.2918(6) 0.268(6) Uani 1 1 d D . . . .
H89A H 1.155936 -0.169739 0.257969 0.402 Uiso 1 1 calc GR . . . .
H89B H 1.145002 -0.265090 0.278527 0.402 Uiso 1 1 calc GR . . . .
H89C H 1.183142 -0.235309 0.332604 0.402 Uiso 1 1 calc GR . . . .

loop_
_atom_site_aniso_label
_atom_site_aniso_U_11
_atom_site_aniso_U_22
_atom_site_aniso_U_33
_atom_site_aniso_U_23
_atom_site_aniso_U_13
_atom_site_aniso_U_12
O1 0.0617(11) 0.0587(11) 0.0524(10) -0.0230(8) 0.0048(8) -0.0012(8)
O2 0.0854(14) 0.0477(10) 0.0576(11) -0.0203(8) 0.0231(10) -0.0067(9)
O3 0.0520(10) 0.0710(12) 0.0760(12) -0.0431(10) 0.0051(9) -0.0035(9)
O4 0.0680(12) 0.0536(11) 0.0723(12) -0.0293(9) 0.0157(9) -0.0160(9)
O5 0.0908(14) 0.0708(13) 0.0600(11) -0.0315(10) 0.0330(10) -0.0339(11)
O6 0.0630(12) 0.0703(12) 0.0813(13) -0.0471(11) 0.0050(10) -0.0112(10)
O7 0.0668(12) 0.0644(12) 0.0842(14) -0.0404(11) 0.0136(10) -0.0193(10)
O8 0.0767(14) 0.0545(12) 0.0904(15) -0.0283(11) 0.0069(11) -0.0134(10)
O9 0.0765(13) 0.0759(13) 0.0766(13) -0.0463(11) 0.0143(10) -0.0284(11)
O10 0.0747(13) 0.0801(14) 0.0706(13) -0.0395(11) 0.0101(10) 0.0001(11)
O11 0.0791(14) 0.0698(13) 0.1157(18) -0.0554(13) 0.0455(13) -0.0338(11)
O12 0.0736(13) 0.0949(16) 0.0868(14) -0.0620(13) 0.0019(11) -0.0107(12)
O13 0.0613(12) 0.1176(18) 0.0835(14) -0.0592(14) 0.0196(10) -0.0307(12)
O14 0.0882(15) 0.0740(14) 0.0846(15) -0.0346(12) 0.0359(12) -0.0111(12)
O15 0.0974(16) 0.0729(14) 0.0978(16) -0.0510(13) 0.0406(13) -0.0343(12)
O16 0.0608(12) 0.0628(13) 0.128(2) -0.0419(13) 0.0117(12) -0.0118(10)
O17 0.1115(18) 0.0567(12) 0.0700(13) -0.0203(10) -0.0009(12) 0.0096(12)
C1 0.0440(12) 0.0392(12) 0.0473(12) -0.0091(10) 0.0085(9) -0.0109(9)
O18 0.162(3) 0.0847(16) 0.0692(14) -0.0393(13) 0.0448(16) -0.0381(17)
O19 0.0865(17) 0.0740(15) 0.1114(19) -0.0375(14) 0.0016(14) -0.0060(13)
C2 0.0442(12) 0.0427(12) 0.0488(12) -0.0110(10) 0.0062(10) -0.0127(10)
C3 0.0488(13) 0.0437(13) 0.0553(14) -0.0177(11) 0.0086(10) -0.0147(10)
C4 0.0506(13) 0.0548(14) 0.0505(13) -0.0219(11) 0.0127(10) -0.0234(11)
C5 0.0419(12) 0.0531(13) 0.0412(11) -0.0140(10) 0.0007(9) -0.0124(10)
C6 0.0460(12) 0.0519(13) 0.0466(12) -0.0157(10) 0.0094(10) -0.0208(10)
C7 0.0455(12) 0.0503(13) 0.0443(12) -0.0147(10) 0.0040(9) -0.0179(10)
C8 0.0486(13) 0.0524(14) 0.0482(13) -0.0121(11) 0.0034(10) -0.0167(11)
C9 0.0417(12) 0.0448(12) 0.0458(12) -0.0137(10) 0.0050(9) -0.0123(10)
C10 0.0425(12) 0.0452(12) 0.0459(12) -0.0102(10) 0.0073(9) -0.0126(10)
C11 0.0495(13) 0.0549(14) 0.0455(12) -0.0146(11) 0.0082(10) -0.0212(11)
C12 0.0473(13) 0.0467(13) 0.0508(13) -0.0203(11) 0.0088(10) -0.0112(10)
C13 0.0447(12) 0.0508(13) 0.0478(12) -0.0181(11) 0.0070(10) -0.0123(10)
C14 0.0476(13) 0.0462(13) 0.0545(13) -0.0202(11) 0.0088(10) -0.0149(10)
C15 0.0484(13) 0.0562(14) 0.0508(13) -0.0243(11) 0.0127(10) -0.0176(11)
C16 0.0439(12) 0.0409(12) 0.0567(14) -0.0157(10) 0.0096(10) -0.0067(10)
C17 0.0430(12) 0.0480(13) 0.0548(14) -0.0166(11) 0.0070(10) -0.0056(10)
C18 0.0547(14) 0.0548(14) 0.0504(13) -0.0227(11) 0.0132(11) -0.0230(11)
C19 0.0438(12) 0.0561(14) 0.0390(11) -0.0127(10) -0.0002(9) -0.0133(10)
C20 0.0512(13) 0.0600(15) 0.0427(12) -0.0196(11) 0.0082(10) -0.0181(11)
C21 0.0455(12) 0.0477(13) 0.0467(12) -0.0161(10) -0.0001(10) -0.0095(10)
C22 0.0594(15) 0.0515(14) 0.0393(12) -0.0027(10) 0.0035(10) -0.0189(12)
C23 0.0403(12) 0.0580(14) 0.0426(12) -0.0178(11) 0.0032(9) -0.0133(10)
C24 0.0488(13) 0.0525(14) 0.0455(12) -0.0106(10) 0.0054(10) -0.0191(11)
C25 0.0423(12) 0.0532(14) 0.0461(12) -0.0149(10) 0.0022(9) -0.0126(10)
C26 0.0442(12) 0.0573(14) 0.0423(12) -0.0170(11) 0.0048(9) -0.0099(11)
C27 0.0473(13) 0.0509(14) 0.0537(13) -0.0203(11) 0.0103(10) -0.0141(10)
C28 0.0483(13) 0.0551(15) 0.0485(13) -0.0195(11) 0.0002(10) -0.0114(11)
C29 0.0484(13) 0.0459(13) 0.0501(13) -0.0158(10) 0.0105(10) -0.0090(10)
C30 0.0583(15) 0.0532(14) 0.0392(12) -0.0042(10) 0.0002(10) -0.0184(12)
C31 0.0458(12) 0.0568(14) 0.0442(12) -0.0170(11) 0.0051(10) -0.0178(11)
O20 0.109(2) 0.135(2) 0.106(2) -0.0708(19) 0.0363(17) -0.0405(18)
C32 0.0439(13) 0.0626(16) 0.0513(13) -0.0254(12) 0.0100(10) -0.0107(11)
C33 0.0541(14) 0.0549(15) 0.0581(14) -0.0256(12) 0.0129(11) -0.0171(11)
C34 0.0452(13) 0.0546(14) 0.0530(13) -0.0195(11) -0.0008(10) -0.0158(11)
C35 0.0478(13) 0.0621(16) 0.0580(14) -0.0223(12) 0.0055(11) -0.0222(12)
C36 0.0483(13) 0.0544(14) 0.0481(13) -0.0107(11) 0.0042(10) -0.0156(11)
C37 0.0577(15) 0.0696(17) 0.0453(13) -0.0113(12) 0.0026(11) -0.0263(13)
C38 0.0545(14) 0.0607(15) 0.0550(14) -0.0281(12) 0.0107(11) -0.0181(12)
C39 0.0684(17) 0.0572(15) 0.0565(14) -0.0282(12) 0.0140(12) -0.0241(13)
C40 0.0582(15) 0.0418(13) 0.0524(14) -0.0108(11) 0.0069(11) -0.0090(11)
C41 0.0673(16) 0.0526(14) 0.0487(13) -0.0231(11) 0.0055(11) -0.0167(12)
C42 0.0461(13) 0.0641(16) 0.0612(15) -0.0278(13) 0.0059(11) -0.0100(12)
C43 0.0491(13) 0.0670(16) 0.0518(13) -0.0268(12) 0.0162(11) -0.0170(12)
C44 0.0575(15) 0.0596(15) 0.0459(13) -0.0076(11) 0.0011(11) -0.0204(12)
C45 0.0510(14) 0.0698(17) 0.0538(14) -0.0233(13) 0.0079(11) -0.0247(12)
C46 0.0526(14) 0.0556(15) 0.0527(13) -0.0259(12) 0.0084(11) -0.0127(11)
C47 0.0640(16) 0.0465(14) 0.0559(14) -0.0179(11) 0.0019(12) -0.0093(12)
C48 0.0493(14) 0.0597(16) 0.0676(16) -0.0234(13) 0.0082(12) -0.0078(12)
C49 0.0567(15) 0.0607(16) 0.0469(13) -0.0096(11) 0.0028(11) -0.0224(12)
C50 0.0540(15) 0.0466(14) 0.0579(15) -0.0090(11) 0.0040(11) -0.0108(11)
C51 0.0627(16) 0.0458(14) 0.0566(14) -0.0106(11) 0.0027(12) -0.0154(12)
C52 0.0627(16) 0.0639(16) 0.0450(13) -0.0194(12) 0.0088(11) -0.0222(13)
C53 0.0565(15) 0.0628(16) 0.0581(15) -0.0283(13) 0.0153(12) -0.0188(13)
C54 0.0514(14) 0.0616(16) 0.0603(15) -0.0261(13) 0.0176(11) -0.0188(12)
C55 0.0628(16) 0.0463(14) 0.0711(17) -0.0236(13) 0.0125(13) -0.0212(12)
C56 0.0699(17) 0.0568(16) 0.0521(14) -0.0133(12) 0.0112(12) -0.0275(14)
C57 0.0544(14) 0.0665(16) 0.0445(13) -0.0174(12) 0.0078(11) -0.0191(12)
C58 0.0730(18) 0.0525(15) 0.0589(15) -0.0252(12) 0.0052(13) -0.0135(13)
C59 0.0681(17) 0.0579(16) 0.0526(14) -0.0136(12) -0.0064(13) -0.0153(13)
C60 0.0781(19) 0.0749(19) 0.0495(14) -0.0273(14) 0.0182(13) -0.0252(16)
C61 0.090(2) 0.0594(17) 0.0394(13) -0.0050(12) -0.0028(13) -0.0220(15)
C62 0.090(2) 0.0544(16) 0.0418(13) -0.0012(12) 0.0010(13) -0.0187(15)
C63 0.085(2) 0.0500(16) 0.0599(17) -0.0094(13) -0.0048(15) -0.0061(15)
C64 0.0677(18) 0.0521(16) 0.0732(19) -0.0152(14) 0.0071(15) -0.0014(13)
C65 0.083(2) 0.0651(17) 0.0523(15) -0.0272(13) 0.0083(14) -0.0229(15)
C66 0.095(2) 0.079(2) 0.0504(15) -0.0219(15) 0.0178(15) -0.0273(18)
C67 0.113(3) 0.077(2) 0.0578(17) -0.0307(16) 0.0159(17) -0.033(2)
C68 0.089(2) 0.0511(16) 0.0675(18) -0.0163(14) -0.0077(16) -0.0141(15)
C69 0.080(2) 0.075(2) 0.084(2) -0.0486(18) -0.0001(17) -0.0020(16)
C70 0.091(2) 0.0699(19) 0.0509(15) -0.0054(14) -0.0104(15) -0.0216(17)
C71 0.107(3) 0.085(2) 0.090(2) -0.0570(19) 0.046(2) -0.047(2)
C72 0.093(2) 0.0658(18) 0.0539(16) -0.0068(13) 0.0093(15) -0.0332(17)
C73 0.113(3) 0.0556(18) 0.093(2) -0.0374(17) 0.041(2) -0.0162(17)
C74 0.082(2) 0.093(2) 0.074(2) -0.0433(18) 0.0152(17) -0.0163(18)
C75 0.106(3) 0.082(2) 0.086(2) -0.0516(19) 0.026(2) -0.026(2)
C76 0.087(2) 0.071(2) 0.126(3) -0.062(2) 0.014(2) -0.0121(18)
C77 0.0619(19) 0.121(3) 0.131(3) -0.092(3) 0.0138(19) -0.0081(19)
C78 0.109(3) 0.124(4) 0.086(3) -0.029(3) 0.030(2) -0.046(3)
C79 0.085(3) 0.093(3) 0.154(4) -0.073(3) 0.031(3) -0.021(2)
C80 0.111(3) 0.094(3) 0.097(3) -0.054(2) -0.002(2) 0.027(2)
C81 0.114(4) 0.140(5) 0.107(4) -0.044(3) -0.011(3) 0.005(3)
C82 0.129(4) 0.115(4) 0.109(4) -0.026(3) 0.000(3) -0.040(3)
O21 0.190(4) 0.345(8) 0.102(3) -0.075(4) 0.033(3) -0.149(5)
C83 0.115(3) 0.083(3) 0.167(4) -0.078(3) 0.077(3) -0.039(2)
C84 0.103(3) 0.109(3) 0.140(4) -0.041(3) 0.007(3) -0.025(3)
C85 0.201(6) 0.137(5) 0.163(5) -0.093(4) 0.070(5) -0.056(4)
O22 0.515(15) 0.201(7) 0.177(6) -0.066(5) 0.058(8) 0.010(8)
C87 0.279(11) 0.306(12) 0.257(10) -0.210(10) 0.115(9) -0.107(9)
O23 0.329(12) 0.63(2) 0.335(12) -0.303(14) -0.082(10) -0.039(12)
O24 0.60(2) 0.152(6) 0.295(9) -0.040(6) 0.076(11) 0.041(8)
O25 0.58(2) 0.329(11) 0.189(7) -0.028(7) 0.035(9) -0.098(11)
C88 0.289(17) 0.43(2) 0.40(2) -0.299(19) 0.015(16) -0.021(16)
O26 0.273(8) 0.343(10) 0.305(8) -0.241(8) -0.079(7) 0.134(7)
C89 0.231(11) 0.347(16) 0.297(13) -0.230(13) 0.032(10) -0.055(11)

loop_
_atom_type_symbol
_atom_type_description
_atom_type_scat_dispersion_real
_atom_type_scat_dispersion_imag
_atom_type_scat_source
C C 0.0033 0.0016 'International Tables Vol C Tables 4.2.6.8 and 6.1.1.4'
H H 0.0000 0.0000 'International Tables Vol C Tables 4.2.6.8 and 6.1.1.4'
O O 0.0106 0.0060 'International Tables Vol C Tables 4.2.6.8 and 6.1.1.4'

loop_
_geom_angle_atom_site_label_1
_geom_angle_atom_site_label_2
_geom_angle_atom_site_label_3
_geom_angle
_geom_angle_site_symmetry_1
_geom_angle_site_symmetry_3
_geom_angle_publ_flag
C13 O1 C69 118.9(2) . . ?
C29 O2 C73 118.1(2) . . ?
C12 O3 C77 118.2(2) . . ?
C21 O4 C75 117.3(2) . . ?
C15 O5 C71 116.8(2) . . ?
C14 O6 C76 118.5(2) . . ?
C33 O11 C83 118.8(2) . . ?
C57 O13 C74 117.6(2) . . ?
C50 O16 C79 118.5(3) . . ?
C47 O17 C80 118.3(2) . . ?
C12 C1 C10 120.9(2) . . ?
C16 C1 C10 121.1(2) . . ?
C16 C1 C12 118.0(2) . . ?
C14 C2 C36 121.3(2) . . ?
C17 C2 C14 117.4(2) . . ?
C17 C2 C36 121.2(2) . . ?
C9 C3 C15 121.8(2) . . ?
C39 C4 C45 123.3(2) . . ?
C39 C4 C53 118.9(2) . . ?
C53 C4 C45 117.8(2) . . ?
C26 C5 C31 121.1(2) . . ?
C26 C5 C33 117.9(2) . . ?
C33 C5 C31 121.0(2) . . ?
C27 C6 C35 124.4(2) . . ?
C27 C6 C38 118.7(2) . . ?
C38 C6 C35 116.9(2) . . ?
C13 C7 C31 120.9(2) . . ?
C13 C7 C41 119.1(2) . . ?
C41 C7 C31 119.9(2) . . ?
C20 C8 C44 120.0(2) . . ?
C47 C8 C20 118.3(2) . . ?
C47 C8 C44 121.7(2) . . ?
C3 C9 C10 121.2(2) . . ?
C3 C9 C29 118.0(2) . . ?
C29 C9 C10 120.9(2) . . ?
C9 C10 C1 113.04(19) . . ?
C18 C11 C37 117.7(2) . . ?
C42 C11 C18 118.6(2) . . ?
C42 C11 C37 123.7(2) . . ?
O3 C12 C1 115.8(2) . . ?
O3 C12 C17 124.0(2) . . ?
C17 C12 C1 120.2(2) . . ?
O1 C13 C7 116.5(2) . . ?
O1 C13 C20 123.4(2) . . ?
C7 C13 C20 120.0(2) . . ?
O6 C14 C2 115.5(2) . . ?
O6 C14 C16 124.2(2) . . ?
C16 C14 C2 120.3(2) . . ?
O5 C15 C3 123.5(2) . . ?
O5 C15 C24 116.5(2) . . ?
C24 C15 C3 120.1(2) . . ?
C1 C16 C14 121.9(2) . . ?
C12 C17 C2 122.2(2) . . ?
O9 C18 C11 121.4(2) . . ?
O9 C18 C27 120.6(2) . . ?
C27 C18 C11 118.1(2) . . ?
C28 C19 C37 117.4(2) . . ?
C43 C19 C28 118.9(2) . . ?
C43 C19 C37 123.7(2) . . ?
C13 C20 C8 121.2(2) . . ?
O4 C21 C25 115.8(2) . . ?
C26 C21 O4 123.6(2) . . ?
C26 C21 C25 120.6(2) . . ?
C50 C22 C49 121.0(2) . . ?
C50 C22 C52 118.2(2) . . ?
C52 C22 C49 120.7(3) . . ?
C32 C23 C45 124.3(2) . . ?
C32 C23 C46 118.5(2) . . ?
C46 C23 C45 117.2(2) . . ?
C15 C24 C49 121.4(2) . . ?
C40 C24 C15 117.9(2) . . ?
C40 C24 C49 120.7(2) . . ?
C21 C25 C36 121.7(2) . . ?
C54 C25 C21 117.5(2) . . ?
C54 C25 C36 120.7(2) . . ?
C21 C26 C5 121.8(2) . . ?
C6 C27 C18 123.2(2) . . ?
O7 C28 C19 121.5(2) . . ?
O7 C28 C32 120.7(2) . . ?
C32 C28 C19 117.8(2) . . ?
O2 C29 C9 115.6(2) . . ?
O2 C29 C40 124.2(2) . . ?
C40 C29 C9 120.2(2) . . ?
C51 C30 C44 120.1(3) . . ?
C57 C30 C44 122.1(2) . . ?
C57 C30 C51 117.8(2) . . ?
C5 C31 C7 111.63(19) . . ?
C23 C32 C28 123.3(2) . . ?
O11 C33 C5 116.0(2) . . ?
O11 C33 C54 123.3(2) . . ?
C5 C33 C54 120.6(2) . . ?
C48 C34 C35 117.7(2) . . ?
C58 C34 C35 123.7(2) . . ?
C58 C34 C48 118.6(2) . . ?
C34 C35 C6 111.2(2) . . ?
C2 C36 C25 112.0(2) . . ?
C19 C37 C11 111.0(2) . . ?
O12 C38 C6 121.4(2) . . ?
O12 C38 C42 120.5(2) . . ?
C42 C38 C6 118.1(2) . . ?
C4 C39 C55 122.8(2) . . ?
C29 C40 C24 122.0(2) . . ?
C7 C41 C47 120.9(2) . . ?
C11 C42 C38 123.3(2) . . ?
C19 C43 C46 123.0(2) . . ?
C30 C44 C8 112.0(2) . . ?
C23 C45 C4 109.8(2) . . ?
O15 C46 C23 120.7(2) . . ?
O15 C46 C43 120.8(2) . . ?
C43 C46 C23 118.5(2) . . ?
O17 C47 C41 122.8(2) . . ?
C8 C47 O17 116.7(2) . . ?
C8 C47 C41 120.5(2) . . ?
O14 C48 C34 121.0(3) . . ?
O14 C48 C64 121.2(3) . . ?
C64 C48 C34 117.9(3) . . ?
C22 C49 C24 112.5(2) . . ?
O16 C50 C22 116.4(2) . . ?
O16 C50 C51 123.1(3) . . ?
C22 C50 C51 120.5(3) . . ?
C50 C51 C30 121.4(3) . . ?
C22 C52 C57 121.0(3) . . ?
O10 C53 C4 121.3(3) . . ?
O10 C53 C60 121.0(2) . . ?
C60 C53 C4 117.7(2) . . ?
C25 C54 C33 121.6(2) . . ?
O8 C55 C39 120.6(3) . . ?
O8 C55 C56 121.4(3) . . ?
C39 C55 C56 118.0(2) . . ?
C55 C56 C72 117.5(3) . . ?
C60 C56 C55 118.8(2) . . ?
C60 C56 C72 123.5(3) . . ?
O13 C57 C52 122.2(3) . . ?
C30 C57 O13 116.7(2) . . ?
C30 C57 C52 121.0(3) . . ?
C34 C58 C65 122.9(3) . . ?
C64 C59 C65 118.2(3) . . ?
C64 C59 C70 123.6(3) . . ?
C65 C59 C70 118.0(3) . . ?
C56 C60 C53 122.8(3) . . ?
C63 C61 C70 117.6(3) . . ?
C67 C61 C63 118.2(3) . . ?
C67 C61 C70 124.2(3) . . ?
C66 C62 C72 118.4(3) . . ?
C68 C62 C66 118.1(3) . . ?
C68 C62 C72 123.5(3) . . ?
O19 C63 C61 120.9(3) . . ?
O19 C63 C68 120.8(3) . . ?
C68 C63 C61 118.2(3) . . ?
C59 C64 C48 123.9(3) . . ?
O18 C65 C58 120.7(3) . . ?
O18 C65 C59 121.0(3) . . ?
C58 C65 C59 118.3(3) . . ?
O20 C66 C62 120.6(3) . . ?
O20 C66 C67 120.9(3) . . ?
C67 C66 C62 118.5(3) . . ?
C61 C67 C66 123.5(3) . . ?
C62 C68 C63 123.5(3) . . ?
C61 C70 C59 110.4(2) . . ?
C62 C72 C56 111.2(2) . . ?
O21 C78 C84 121.6(6) . . ?
O21 C78 O24 123.9(7) . . ?
C84 C78 O24 114.4(6) . . ?
O23 C81 C85 116.5(7) . . ?
O26 C81 C85 124.2(6) . . ?
O26 C81 O23 119.0(6) . . ?
O22 C82 C87 130.7(7) . . ?
O22 C82 O25 106.8(8) . . ?
O25 C82 C87 122.1(8) . . ?
C89 C88 O26 103.1(5) . . ?
C81 O26 C88 108.3(7) . . ?

loop_
_geom_bond_atom_site_label_1
_geom_bond_atom_site_label_2
_geom_bond_distance
_geom_bond_site_symmetry_2
_geom_bond_publ_flag
O1 C13 1.376(3) . ?
O1 C69 1.399(3) . ?
O2 C29 1.375(3) . ?
O2 C73 1.405(3) . ?
O3 C12 1.379(3) . ?
O3 C77 1.404(3) . ?
O4 C21 1.384(3) . ?
O4 C75 1.407(4) . ?
O5 C15 1.370(3) . ?
O5 C71 1.459(3) . ?
O6 C14 1.377(3) . ?
O6 C76 1.416(4) . ?
O7 C28 1.215(3) . ?
O8 C55 1.224(3) . ?
O9 C18 1.216(3) . ?
O10 C53 1.216(3) . ?
O11 C33 1.375(3) . ?
O11 C83 1.410(4) . ?
O12 C38 1.224(3) . ?
O13 C57 1.385(3) . ?
O13 C74 1.415(4) . ?
O14 C48 1.214(3) . ?
O15 C46 1.215(3) . ?
O16 C50 1.379(3) . ?
O16 C79 1.414(4) . ?
O17 C47 1.382(3) . ?
O17 C80 1.397(4) . ?
C1 C10 1.516(3) . ?
C1 C12 1.395(3) . ?
C1 C16 1.383(3) . ?
O18 C65 1.223(4) . ?
O19 C63 1.220(4) . ?
C2 C14 1.397(3) . ?
C2 C17 1.390(3) . ?
C2 C36 1.508(3) . ?
C3 C9 1.386(3) . ?
C3 C15 1.394(3) . ?
C4 C39 1.328(4) . ?
C4 C45 1.511(4) . ?
C4 C53 1.485(3) . ?
C5 C26 1.386(4) . ?
C5 C31 1.518(3) . ?
C5 C33 1.388(3) . ?
C6 C27 1.327(3) . ?
C6 C35 1.509(3) . ?
C6 C38 1.484(4) . ?
C7 C13 1.382(3) . ?
C7 C31 1.531(3) . ?
C7 C41 1.382(3) . ?
C8 C20 1.397(4) . ?
C8 C44 1.523(3) . ?
C8 C47 1.381(4) . ?
C9 C10 1.510(3) . ?
C9 C29 1.395(3) . ?
C11 C18 1.483(4) . ?
C11 C37 1.510(4) . ?
C11 C42 1.330(4) . ?
C12 C17 1.380(3) . ?
C13 C20 1.388(3) . ?
C14 C16 1.386(3) . ?
C15 C24 1.392(4) . ?
C18 C27 1.474(4) . ?
C19 C28 1.486(3) . ?
C19 C37 1.506(3) . ?
C19 C43 1.328(4) . ?
C21 C25 1.400(3) . ?
C21 C26 1.382(3) . ?
C22 C49 1.517(4) . ?
C22 C50 1.387(4) . ?
C22 C52 1.390(4) . ?
C23 C32 1.325(4) . ?
C23 C45 1.508(3) . ?
C23 C46 1.488(3) . ?
C24 C40 1.390(4) . ?
C24 C49 1.520(3) . ?
C25 C36 1.509(3) . ?
C25 C54 1.387(4) . ?
C28 C32 1.477(4) . ?
C29 C40 1.385(3) . ?
C30 C44 1.509(4) . ?
C30 C51 1.393(4) . ?
C30 C57 1.383(4) . ?
O20 C66 1.222(4) . ?
C33 C54 1.391(4) . ?
C34 C35 1.502(4) . ?
C34 C48 1.487(4) . ?
C34 C58 1.334(4) . ?
C38 C42 1.470(4) . ?
C39 C55 1.467(4) . ?
C41 C47 1.395(4) . ?
C43 C46 1.463(4) . ?
C48 C64 1.465(4) . ?
C50 C51 1.388(4) . ?
C52 C57 1.391(4) . ?
C53 C60 1.475(4) . ?
C55 C56 1.481(4) . ?
C56 C60 1.328(4) . ?
C56 C72 1.513(4) . ?
C58 C65 1.474(4) . ?
C59 C64 1.327(4) . ?
C59 C65 1.485(4) . ?
C59 C70 1.508(4) . ?
C61 C63 1.474(4) . ?
C61 C67 1.333(5) . ?
C61 C70 1.503(5) . ?
C62 C66 1.477(5) . ?
C62 C68 1.330(5) . ?
C62 C72 1.504(5) . ?
C63 C68 1.473(5) . ?
C66 C67 1.466(5) . ?
C78 O21 1.180(6) . ?
C78 C84 1.446(7) . ?
C78 O24 1.450(9) . ?
C81 C85 1.351(7) . ?
C81 O23 1.206(7) . ?
C81 O26 1.159(6) . ?
C82 O22 1.203(8) . ?
C82 C87 1.479(9) . ?
C82 O25 1.280(9) . ?
C88 O26 1.462(4) . ?
C88 C89 1.372(5) . ?
